data_7124679
loop_
_publ_author_name
'Cheng, Ming'
'Yao, Chenhao'
'Cao, Yihan'
'Wang, Qi'
'Pan, Yi'
'Jiang, Juli'
'Wang, Leyong'

_publ_section_title
;
 4-Methylcoumarin-bridged fluorescent responsive cryptand: from [2+2]
 photodimerization to supramolecular polymer.
;
_journal_issue 56
_journal_name_full 'Chemical communications (Cambridge, England)'
_journal_page_first 8715
_journal_page_last 8718
_journal_paper_doi 10.1039/c6cc03624d
_journal_volume 52
_journal_year 2016
_chemical_formula_sum 'C52 H62 F12 N2 O14 P2'
_chemical_formula_weight 1228.98
_space_group_IT_number 2
_space_group_name_Hall '-P 1'
_space_group_name_H-M_alt 'P -1'
_symmetry_cell_setting Triclinic'
_symmetry_space_group_name_H-M 'P -1'
_atom_sites_solution_hydrogens geom
_atom_sites_solution_primary direct
_atom_sites_solution_secondary difmap
_audit_creation_method SHELXL-97
_audit_update_record
;
2016-01-25 deposited with the CCDC.
2016-06-06 downloaded from the CCDC.
;
_cell_angle_alpha 74.639(2)
_cell_angle_beta 84.656(2)
_cell_angle_gamma 76.364(2)
_cell_formula_units_Z 4
_cell_length_a 13.5950(13)
_cell_length_b 20.8235(19)
_cell_length_c 23.687(2)
_cell_measurement_reflns_used 9996
_cell_measurement_temperature 296(2)
_cell_measurement_theta_max 26.87
_cell_measurement_theta_min 2.28
_cell_volume 6280.5(10)
_computing_cell_refinement 'Bruker SAINT'
_computing_data_collection 'Bruker APEX2'
_computing_data_reduction 'Bruker SAINT'
_computing_molecular_graphics 'Bruker SHELXTL'
_computing_publication_material 'Bruker SHELXTL'
_computing_structure_refinement 'SHELXL-97 (Sheldrick, 2008)'
_computing_structure_solution 'SHELXS-97 (Sheldrick, 2008)'
_diffrn_ambient_temperature 296(2)
_diffrn_measured_fraction_theta_full 0.987
_diffrn_measured_fraction_theta_max 0.987
_diffrn_measurement_device_type 'Bruker APEX-II CCD'
_diffrn_measurement_method '\f and \w scans'
_diffrn_radiation_monochromator graphite
_diffrn_radiation_source 'fine-focus sealed tube'
_diffrn_radiation_type MoK\a
_diffrn_radiation_wavelength 0.71073
_diffrn_reflns_av_R_equivalents 0.0365
_diffrn_reflns_av_sigmaI/netI 0.0729
_diffrn_reflns_limit_h_max 11
_diffrn_reflns_limit_h_min -16
_diffrn_reflns_limit_k_max 24
_diffrn_reflns_limit_k_min -24
_diffrn_reflns_limit_l_max 28
_diffrn_reflns_limit_l_min -28
_diffrn_reflns_number 39583
_diffrn_reflns_theta_full 25.01
_diffrn_reflns_theta_max 25.01
_diffrn_reflns_theta_min 2.03
_exptl_absorpt_coefficient_mu 0.164
_exptl_absorpt_correction_T_max 0.9649
_exptl_absorpt_correction_T_min 0.9587
_exptl_absorpt_correction_type multi-scan
_exptl_absorpt_process_details sadabs
_exptl_crystal_colour colorless
_exptl_crystal_density_diffrn 1.300
_exptl_crystal_density_method 'not measured'
_exptl_crystal_description block
_exptl_crystal_F_000 2552
_exptl_crystal_size_max 0.26
_exptl_crystal_size_mid 0.24
_exptl_crystal_size_min 0.22
_refine_diff_density_max 1.440
_refine_diff_density_min -1.021
_refine_diff_density_rms 0.084
_refine_ls_extinction_method none
_refine_ls_goodness_of_fit_ref 1.184
_refine_ls_hydrogen_treatment mixed
_refine_ls_matrix_type full
_refine_ls_number_parameters 1465
_refine_ls_number_reflns 21877
_refine_ls_number_restraints 54
_refine_ls_restrained_S_all 1.193
_refine_ls_R_factor_all 0.1375
_refine_ls_R_factor_gt 0.0893
_refine_ls_shift/su_max 0.002
_refine_ls_shift/su_mean 0.000
_refine_ls_structure_factor_coef Fsqd
_refine_ls_weighting_details 'calc w=1/[\s^2^(Fo^2^)+(0.0000P)^2^+20.0000P] where P=(Fo^2^+2Fc^2^)/3'
_refine_ls_weighting_scheme calc
_refine_ls_wR_factor_gt 0.1740
_refine_ls_wR_factor_ref 0.1904
_reflns_number_gt 13006
_reflns_number_total 21877
_reflns_threshold_expression >2sigma(I)
_cod_data_source_file c6cc03624d2.cif
_cod_data_source_block 20160104wly_0m_a_sqd
_cod_original_cell_volume 6280.4(10)
_cod_original_sg_symbol_H-M P-1
_cod_database_code 7124679
_platon_squeeze_void_probe_radius 1.20

loop_
_symmetry_equiv_pos_as_xyz
'x, y, z'
'-x, -y, -z'

loop_
_atom_site_label
_atom_site_type_symbol
_atom_site_fract_x
_atom_site_fract_y
_atom_site_fract_z
_atom_site_U_iso_or_equiv
_atom_site_adp_type
_atom_site_occupancy
_atom_site_symmetry_multiplicity
_atom_site_calc_flag
_atom_site_refinement_flags
C1 C 0.5121(4) 0.7115(3) 0.7752(2) 0.0351(12) Uani 1 1 d .
C2 C 0.4418(4) 0.6722(3) 0.7983(2) 0.0366(13) Uani 1 1 d .
H2 H 0.4553 0.6368 0.8319 0.044 Uiso 1 1 calc R
C3 C 0.3503(4) 0.6867(2) 0.7703(2) 0.0311(12) Uani 1 1 d .
C4 C 0.3293(4) 0.7404(2) 0.7212(2) 0.0333(12) Uani 1 1 d .
H4 H 0.2680 0.7500 0.7029 0.040 Uiso 1 1 calc R
C5 C 0.4004(4) 0.7803(2) 0.6991(2) 0.0308(12) Uani 1 1 d .
C6 C 0.4914(4) 0.7661(2) 0.7255(2) 0.0332(12) Uani 1 1 d .
H6 H 0.5388 0.7924 0.7105 0.040 Uiso 1 1 calc R
C7 C 0.6319(4) 0.6450(3) 0.8479(2) 0.0467(15) Uani 1 1 d .
H7A H 0.6247 0.6031 0.8398 0.056 Uiso 1 1 calc R
H7B H 0.5876 0.6526 0.8812 0.056 Uiso 1 1 calc R
C8 C 0.7387(4) 0.6395(3) 0.8613(3) 0.0531(16) Uani 1 1 d .
H8A H 0.7461 0.6841 0.8630 0.064 Uiso 1 1 calc R
H8B H 0.7521 0.6090 0.8999 0.064 Uiso 1 1 calc R
C9 C 0.8282(5) 0.6672(3) 0.7699(3) 0.0571(17) Uani 1 1 d .
H9A H 0.8248 0.7095 0.7807 0.069 Uiso 1 1 calc R
H9B H 0.7748 0.6750 0.7428 0.069 Uiso 1 1 calc R
C10 C 0.9272(5) 0.6469(3) 0.7412(3) 0.0546(17) Uani 1 1 d .
H10A H 0.9409 0.6852 0.7103 0.066 Uiso 1 1 calc R
H10B H 0.9801 0.6340 0.7695 0.066 Uiso 1 1 calc R
C11 C 1.0124(4) 0.5797(3) 0.6790(2) 0.0442(14) Uani 1 1 d .
H11A H 1.0742 0.5677 0.7006 0.053 Uiso 1 1 calc R
H11B H 1.0135 0.6211 0.6485 0.053 Uiso 1 1 calc R
C12 C 1.0069(4) 0.5233(3) 0.6523(2) 0.0421(14) Uani 1 1 d .
H12A H 1.0652 0.5149 0.6262 0.051 Uiso 1 1 calc R
H12B H 1.0065 0.4816 0.6826 0.051 Uiso 1 1 calc R
C13 C 0.9142(4) 0.5010(3) 0.5828(2) 0.0398(13) Uani 1 1 d .
H13A H 0.9286 0.4535 0.6046 0.048 Uiso 1 1 calc R
H13B H 0.9655 0.5071 0.5517 0.048 Uiso 1 1 calc R
C14 C 0.8119(4) 0.5198(3) 0.5574(2) 0.0355(12) Uani 1 1 d .
H14A H 0.7874 0.5690 0.5474 0.043 Uiso 1 1 calc R
H14B H 0.8151 0.5040 0.5221 0.043 Uiso 1 1 calc R
C15 C 0.6448(4) 0.5035(2) 0.5878(2) 0.0286(11) Uani 1 1 d .
C16 C 0.5824(4) 0.4686(2) 0.6295(2) 0.0274(11) Uani 1 1 d .
H16 H 0.6100 0.4361 0.6625 0.033 Uiso 1 1 calc R
C17 C 0.4804(4) 0.4831(2) 0.6209(2) 0.0285(11) Uani 1 1 d .
C18 C 0.4374(4) 0.5326(2) 0.5719(2) 0.0283(11) Uani 1 1 d .
H18 H 0.3681 0.5423 0.5665 0.034 Uiso 1 1 calc R
C19 C 0.4998(4) 0.5669(2) 0.5314(2) 0.0284(11) Uani 1 1 d .
C20 C 0.6041(4) 0.5522(2) 0.5388(2) 0.0267(11) Uani 1 1 d .
H20 H 0.6457 0.5749 0.5111 0.032 Uiso 1 1 calc R
C21 C 0.4363(5) 0.8800(3) 0.6320(2) 0.0447(14) Uani 1 1 d .
H21A H 0.5030 0.8577 0.6202 0.054 Uiso 1 1 calc R
H21B H 0.4435 0.8987 0.6644 0.054 Uiso 1 1 calc R
C22 C 0.3891(5) 0.9365(3) 0.5816(2) 0.0432(14) Uani 1 1 d .
H22A H 0.3169 0.9503 0.5894 0.052 Uiso 1 1 calc R
H22B H 0.4189 0.9757 0.5767 0.052 Uiso 1 1 calc R
C23 C 0.3701(5) 0.9643(3) 0.4801(2) 0.0414(14) Uani 1 1 d .
H23A H 0.3929 1.0054 0.4788 0.050 Uiso 1 1 calc R
H23B H 0.2967 0.9751 0.4811 0.050 Uiso 1 1 calc R
C24 C 0.4096(4) 0.9391(3) 0.4272(2) 0.0401(13) Uani 1 1 d .
H24A H 0.3955 0.9763 0.3923 0.048 Uiso 1 1 calc R
H24B H 0.4824 0.9223 0.4292 0.048 Uiso 1 1 calc R
C25 C 0.4051(4) 0.8567(3) 0.3774(2) 0.0402(13) Uani 1 1 d .
H25A H 0.4765 0.8367 0.3836 0.048 Uiso 1 1 calc R
H25B H 0.3990 0.8920 0.3410 0.048 Uiso 1 1 calc R
C26 C 0.3526(5) 0.8033(3) 0.3730(2) 0.0450(15) Uani 1 1 d .
H26A H 0.2803 0.8221 0.3697 0.054 Uiso 1 1 calc R
H26B H 0.3773 0.7871 0.3383 0.054 Uiso 1 1 calc R
C27 C 0.3453(4) 0.6895(3) 0.4161(2) 0.0381(13) Uani 1 1 d .
H27A H 0.3874 0.6735 0.3851 0.046 Uiso 1 1 calc R
H27B H 0.2751 0.7000 0.4054 0.046 Uiso 1 1 calc R
C28 C 0.3611(4) 0.6354(2) 0.4726(2) 0.0332(12) Uani 1 1 d .
H28A H 0.3245 0.6528 0.5045 0.040 Uiso 1 1 calc R
H28B H 0.3367 0.5961 0.4701 0.040 Uiso 1 1 calc R
C29 C 0.2802(4) 0.6392(3) 0.7910(2) 0.0364(13) Uani 1 1 d .
H29A H 0.2845 0.6199 0.8329 0.044 Uiso 1 1 calc R
H29B H 0.2108 0.6631 0.7822 0.044 Uiso 1 1 calc R
C30 C 0.2573(3) 0.5369(2) 0.7713(2) 0.0260(11) Uani 1 1 d .
C31 C 0.1772(3) 0.5322(2) 0.8111(2) 0.0288(11) Uani 1 1 d .
H31 H 0.1570 0.5644 0.8331 0.035 Uiso 1 1 calc R
C32 C 0.1256(3) 0.4790(2) 0.8189(2) 0.0273(11) Uani 1 1 d .
C33 C 0.0438(3) 0.4700(2) 0.8613(2) 0.0283(11) Uani 1 1 d .
C34 C 0.0089(4) 0.5171(3) 0.8999(2) 0.0370(13) Uani 1 1 d .
H34A H -0.0414 0.5008 0.9276 0.055 Uiso 1 1 calc R
H34B H -0.0198 0.5618 0.8766 0.055 Uiso 1 1 calc R
H34C H 0.0652 0.5190 0.9205 0.055 Uiso 1 1 calc R
C35 C 0.0007(4) 0.4165(3) 0.8653(2) 0.0318(12) Uani 1 1 d .
H35 H -0.0503 0.4092 0.8937 0.038 Uiso 1 1 calc R
C36 C 0.0299(4) 0.3706(3) 0.8281(2) 0.0323(12) Uani 1 1 d .
C37 C 0.1575(4) 0.4330(2) 0.7846(2) 0.0283(11) Uani 1 1 d .
C38 C 0.2381(3) 0.4364(2) 0.74421(19) 0.0266(11) Uani 1 1 d .
H38 H 0.2573 0.4047 0.7218 0.032 Uiso 1 1 calc R
C39 C 0.2893(4) 0.4879(2) 0.7380(2) 0.0275(11) Uani 1 1 d .
C40 C 0.4095(4) 0.4493(3) 0.6660(2) 0.0338(12) Uani 1 1 d .
H40A H 0.3555 0.4405 0.6470 0.041 Uiso 1 1 calc R
H40B H 0.4459 0.4064 0.6900 0.041 Uiso 1 1 calc R
C41 C 0.7359(4) 0.3888(3) 0.8755(2) 0.0459(15) Uani 1 1 d .
H41A H 0.7497 0.4089 0.9052 0.069 Uiso 1 1 calc R
H41B H 0.7965 0.3585 0.8660 0.069 Uiso 1 1 calc R
H41C H 0.6842 0.3635 0.8898 0.069 Uiso 1 1 calc R
C42 C 0.7689(4) 0.4677(3) 0.7839(3) 0.0525(17) Uani 1 1 d .
H42 H 0.8375 0.4491 0.7898 0.063 Uiso 1 1 calc R
C43 C 0.7400(4) 0.5201(3) 0.7351(2) 0.0496(16) Uani 1 1 d .
H43 H 0.7888 0.5366 0.7087 0.060 Uiso 1 1 calc R
C44 C 0.6386(4) 0.5481(3) 0.7252(2) 0.0308(11) Uani 1 1 d .
C45 C 0.5698(4) 0.5205(3) 0.7656(2) 0.0373(13) Uani 1 1 d .
H45 H 0.5007 0.5377 0.7604 0.045 Uiso 1 1 calc R
C46 C 0.6032(4) 0.4676(3) 0.8137(2) 0.0413(13) Uani 1 1 d .
H46 H 0.5561 0.4490 0.8402 0.050 Uiso 1 1 calc R
C47 C 0.6061(4) 0.6051(3) 0.6740(2) 0.0309(12) Uani 1 1 d .
C48 C 0.6753(4) 0.6412(3) 0.6403(2) 0.0358(12) Uani 1 1 d .
H48 H 0.7422 0.6306 0.6515 0.043 Uiso 1 1 calc R
C49 C 0.6450(4) 0.6920(3) 0.5909(2) 0.0371(13) Uani 1 1 d .
H49 H 0.6918 0.7152 0.5685 0.045 Uiso 1 1 calc R
C50 C 0.4797(4) 0.6769(3) 0.6064(2) 0.0343(12) Uani 1 1 d .
H50 H 0.4129 0.6895 0.5947 0.041 Uiso 1 1 calc R
C51 C 0.5059(4) 0.6256(2) 0.6565(2) 0.0307(12) Uani 1 1 d .
H51 H 0.4567 0.6045 0.6786 0.037 Uiso 1 1 calc R
C52 C 0.5188(5) 0.7605(3) 0.5192(2) 0.0464(15) Uani 1 1 d .
H52A H 0.5104 0.7382 0.4899 0.070 Uiso 1 1 calc R
H52B H 0.5709 0.7857 0.5063 0.070 Uiso 1 1 calc R
H52C H 0.4563 0.7911 0.5254 0.070 Uiso 1 1 calc R
C53 C 0.4149(4) 0.1961(3) 0.7796(2) 0.0368(13) Uani 1 1 d .
H53A H 0.4750 0.1973 0.7980 0.044 Uiso 1 1 calc R
H53B H 0.3984 0.2368 0.7478 0.044 Uiso 1 1 calc R
C54 C 0.4322(4) 0.1330(2) 0.7572(2) 0.0318(12) Uani 1 1 d .
C55 C 0.5006(4) 0.0762(3) 0.7830(2) 0.0355(12) Uani 1 1 d .
H55 H 0.5376 0.0769 0.8138 0.043 Uiso 1 1 calc R
C56 C 0.5161(4) 0.0164(3) 0.7637(2) 0.0359(13) Uani 1 1 d .
C57 C 0.4593(4) 0.0159(2) 0.7182(2) 0.0317(12) Uani 1 1 d .
H57 H 0.4680 -0.0235 0.7051 0.038 Uiso 1 1 calc R
C58 C 0.3895(4) 0.0742(3) 0.6924(2) 0.0311(12) Uani 1 1 d .
C59 C 0.3756(4) 0.1329(3) 0.7115(2) 0.0322(12) Uani 1 1 d .
H59 H 0.3289 0.1720 0.6939 0.039 Uiso 1 1 calc R
C60 C 0.2694(4) 0.1269(3) 0.6164(2) 0.0405(13) Uani 1 1 d .
H60A H 0.3052 0.1621 0.5964 0.049 Uiso 1 1 calc R
H60B H 0.2204 0.1447 0.6440 0.049 Uiso 1 1 calc R
C61 C 0.2170(4) 0.1077(3) 0.5735(2) 0.0451(14) Uani 1 1 d .
H61A H 0.1738 0.1480 0.5501 0.054 Uiso 1 1 calc R
H61B H 0.2664 0.0871 0.5475 0.054 Uiso 1 1 calc R
C62 C 0.0894(5) 0.0516(4) 0.5656(3) 0.0645(19) Uani 1 1 d .
H62A H 0.1268 0.0383 0.5321 0.077 Uiso 1 1 calc R
H62B H 0.0410 0.0942 0.5516 0.077 Uiso 1 1 calc R
C63 C 0.0359(6) -0.0018(4) 0.5979(3) 0.069(2) Uani 1 1 d .
H63A H -0.0015 -0.0141 0.5709 0.082 Uiso 1 1 calc R
H63B H 0.0843 -0.0422 0.6171 0.082 Uiso 1 1 calc R
C64 C -0.0951(7) -0.0185(4) 0.6681(4) 0.084(2) Uani 1 1 d .
H64A H -0.0552 -0.0604 0.6917 0.101 Uiso 1 1 calc R
H64B H -0.1282 -0.0303 0.6389 0.101 Uiso 1 1 calc R
C65 C -0.1728(5) 0.0143(3) 0.7060(3) 0.0595(18) Uani 1 1 d .
H65A H -0.2117 0.0566 0.6825 0.071 Uiso 1 1 calc R
H65B H -0.2190 -0.0156 0.7225 0.071 Uiso 1 1 calc R
C66 C -0.2005(5) 0.0529(3) 0.7928(3) 0.0623(19) Uani 1 1 d .
H66A H -0.2320 0.0166 0.8157 0.075 Uiso 1 1 calc R
H66B H -0.2530 0.0897 0.7724 0.075 Uiso 1 1 calc R
C67 C -0.1461(5) 0.0784(3) 0.8327(3) 0.0542(17) Uani 1 1 d .
H67A H -0.1094 0.1116 0.8095 0.065 Uiso 1 1 calc R
H67B H -0.1949 0.1003 0.8582 0.065 Uiso 1 1 calc R
C68 C -0.0082(4) 0.0341(3) 0.8978(3) 0.0439(14) Uani 1 1 d .
C69 C 0.0029(4) 0.0980(3) 0.8993(2) 0.0416(14) Uani 1 1 d .
H69 H -0.0390 0.1373 0.8780 0.050 Uiso 1 1 calc R
C70 C 0.0792(4) 0.1022(3) 0.9338(2) 0.0393(13) Uani 1 1 d .
C71 C 0.1405(4) 0.0436(3) 0.9648(2) 0.0426(14) Uani 1 1 d .
H71 H 0.1907 0.0471 0.9873 0.051 Uiso 1 1 calc R
C72 C 0.1295(4) -0.0206(3) 0.9637(3) 0.0452(14) Uani 1 1 d .
C73 C 0.0559(5) -0.0256(3) 0.9310(3) 0.0489(16) Uani 1 1 d .
H73 H 0.0474 -0.0684 0.9304 0.059 Uiso 1 1 calc R
C74 C 0.0979(4) 0.1701(3) 0.9337(2) 0.0401(13) Uani 1 1 d .
H74A H 0.0388 0.2060 0.9205 0.048 Uiso 1 1 calc R
H74B H 0.1127 0.1708 0.9728 0.048 Uiso 1 1 calc R
C75 C 0.2245(4) 0.2337(3) 0.8933(2) 0.0327(12) Uani 1 1 d .
C76 C 0.3074(4) 0.2401(2) 0.8532(2) 0.0291(11) Uani 1 1 d .
C77 C 0.3579(4) 0.2913(2) 0.8481(2) 0.0329(12) Uani 1 1 d .
H77 H 0.4122 0.2956 0.8215 0.039 Uiso 1 1 calc R
C78 C 0.3263(4) 0.3368(2) 0.8835(2) 0.0300(11) Uani 1 1 d .
C79 C 0.2471(4) 0.3322(2) 0.9230(2) 0.0303(11) Uani 1 1 d .
C80 C 0.1954(4) 0.2795(3) 0.9275(2) 0.0337(12) Uani 1 1 d .
H80 H 0.1408 0.2757 0.9540 0.040 Uiso 1 1 calc R
C81 C 0.2193(4) 0.3817(3) 0.9583(2) 0.0384(13) Uani 1 1 d .
C82 C 0.1370(4) 0.3768(3) 1.0027(2) 0.0444(14) Uani 1 1 d .
H82A H 0.1286 0.4131 1.0218 0.067 Uiso 1 1 calc R
H82B H 0.1531 0.3336 1.0310 0.067 Uiso 1 1 calc R
H82C H 0.0753 0.3803 0.9842 0.067 Uiso 1 1 calc R
C83 C 0.2729(4) 0.4312(3) 0.9489(2) 0.0372(13) Uani 1 1 d .
H83 H 0.2558 0.4630 0.9712 0.045 Uiso 1 1 calc R
C84 C 0.3546(4) 0.4369(3) 0.9062(2) 0.0409(13) Uani 1 1 d .
C85 C 0.6096(5) -0.0978(3) 0.7695(3) 0.0500(16) Uani 1 1 d .
H85A H 0.6248 -0.0859 0.7277 0.060 Uiso 1 1 calc R
H85B H 0.5513 -0.1185 0.7762 0.060 Uiso 1 1 calc R
C86 C 0.6980(6) -0.1467(3) 0.8005(3) 0.080(2) Uani 1 1 d .
H86A H 0.7258 -0.1801 0.7781 0.095 Uiso 1 1 calc R
H86B H 0.7497 -0.1220 0.8014 0.095 Uiso 1 1 calc R
C87 C 0.6717(8) -0.1477(5) 0.8993(5) 0.129 Uani 1 1 d U
H87A H 0.6268 -0.1030 0.8876 0.155 Uiso 1 1 calc R
H87B H 0.7383 -0.1411 0.9042 0.155 Uiso 1 1 calc R
C88 C 0.6300(8) -0.1902(5) 0.9617(5) 0.1367(16) Uani 1 1 d U
H88A H 0.6823 -0.2277 0.9815 0.164 Uiso 1 1 calc R
H88B H 0.6015 -0.1609 0.9876 0.164 Uiso 1 1 calc R
C89 C 0.1850(5) -0.1414(3) 0.9956(3) 0.0627(19) Uani 1 1 d .
H89A H 0.1882 -0.1465 0.9559 0.075 Uiso 1 1 calc R
H89B H 0.1203 -0.1489 1.0137 0.075 Uiso 1 1 calc R
C90 C 0.2702(7) -0.1923(4) 1.0301(4) 0.098(2) Uani 1 1 d U
H90A H 0.2777 -0.1800 1.0660 0.117 Uiso 1 1 calc R
H90B H 0.2557 -0.2375 1.0404 0.117 Uiso 1 1 calc R
C91 C 0.4379(8) -0.2437(5) 1.0195(5) 0.122 Uani 1 1 d U
H91A H 0.4108 -0.2830 1.0400 0.146 Uiso 1 1 calc R
H91B H 0.4685 -0.2295 1.0483 0.146 Uiso 1 1 calc R
C92 C 0.5140(9) -0.2635(6) 0.9786(5) 0.142 Uani 1 1 d U
H92A H 0.5725 -0.2916 1.0004 0.171 Uiso 1 1 calc R
H92B H 0.4893 -0.2923 0.9596 0.171 Uiso 1 1 calc R
C93 C -0.0171(5) 0.1802(4) 0.6954(3) 0.0599(18) Uani 1 1 d .
H93 H -0.0691 0.1865 0.6702 0.072 Uiso 1 1 calc R
C94 C 0.0415(5) 0.1167(3) 0.7154(3) 0.0528(16) Uani 1 1 d .
H94 H 0.0294 0.0802 0.7035 0.063 Uiso 1 1 calc R
C95 C 0.1184(5) 0.1057(3) 0.7529(3) 0.0511(16) Uani 1 1 d .
C96 C 0.1357(4) 0.1615(3) 0.7694(2) 0.0455(15) Uani 1 1 d .
H96 H 0.1870 0.1558 0.7948 0.055 Uiso 1 1 calc R
C97 C 0.0759(5) 0.2245(3) 0.7477(3) 0.0486(15) Uani 1 1 d .
H97 H 0.0880 0.2621 0.7578 0.058 Uiso 1 1 calc R
C98 C 0.1832(5) 0.0364(3) 0.7761(3) 0.0492(16) Uani 1 1 d .
C99 C 0.1929(6) -0.0141(4) 0.7470(3) 0.0667(19) Uani 1 1 d .
H99 H 0.1608 -0.0044 0.7118 0.080 Uiso 1 1 calc R
C100 C 0.2494(6) -0.0784(4) 0.7694(4) 0.073(2) Uani 1 1 d .
H100 H 0.2570 -0.1113 0.7484 0.088 Uiso 1 1 calc R
C101 C 0.3476(6) -0.1650(4) 0.8459(3) 0.089(3) Uani 1 1 d .
H10C H 0.2996 -0.1933 0.8605 0.133 Uiso 1 1 calc R
H10D H 0.3871 -0.1653 0.8775 0.133 Uiso 1 1 calc R
H10E H 0.3914 -0.1824 0.8166 0.133 Uiso 1 1 calc R
C102 C 0.2902(6) -0.0454(4) 0.8483(3) 0.074(2) Uani 1 1 d .
H102 H 0.3251 -0.0558 0.8827 0.088 Uiso 1 1 calc R
C103 C 0.2354(5) 0.0200(4) 0.8260(3) 0.0649(19) Uani 1 1 d .
H103 H 0.2342 0.0536 0.8455 0.078 Uiso 1 1 calc R
C104 C -0.0631(5) 0.3023(3) 0.6889(3) 0.068(2) Uani 1 1 d .
H10F H -0.1187 0.2994 0.6681 0.101 Uiso 1 1 calc R
H10G H -0.0224 0.3302 0.6628 0.101 Uiso 1 1 calc R
H10H H -0.0889 0.3223 0.7209 0.101 Uiso 1 1 calc R
F1 F 0.8262(4) 0.2694(3) 0.0960(3) 0.155(3) Uani 1 1 d .
F2 F 0.7745(5) 0.3860(3) 0.0695(3) 0.154(3) Uani 1 1 d .
F3 F 0.7601(5) 0.3281(4) 0.0114(3) 0.150(2) Uani 1 1 d .
F4 F 0.8776(4) 0.3914(3) -0.0051(2) 0.127(2) Uani 1 1 d .
F5 F 0.9294(7) 0.2801(4) 0.0184(5) 0.271(6) Uani 1 1 d .
F6 F 0.9363(5) 0.3347(4) 0.0842(3) 0.167(3) Uani 1 1 d .
F7 F 0.3014(3) 0.15813(19) 0.43050(16) 0.0667(10) Uani 1 1 d .
F8 F 0.1553(3) 0.1285(2) 0.42700(15) 0.0712(11) Uani 1 1 d .
F9 F 0.1718(3) 0.23612(19) 0.38345(19) 0.0786(12) Uani 1 1 d .
F10 F 0.1556(3) 0.1684(2) 0.32867(15) 0.0689(11) Uani 1 1 d .
F11 F 0.3039(3) 0.1965(2) 0.33142(17) 0.0766(12) Uani 1 1 d .
F12 F 0.2865(4) 0.0897(2) 0.37389(17) 0.0899(15) Uani 1 1 d .
F13 F 0.6489(2) 0.19986(16) 0.81384(15) 0.0531(9) Uani 1 1 d .
F14 F 0.5815(2) 0.29138(16) 0.74199(14) 0.0490(8) Uani 1 1 d .
F15 F 0.6116(2) 0.30535(18) 0.82967(14) 0.0548(9) Uani 1 1 d .
F16 F 0.7081(2) 0.34178(15) 0.75045(14) 0.0480(8) Uani 1 1 d .
F17 F 0.7753(2) 0.25036(17) 0.82143(14) 0.0510(8) Uani 1 1 d .
F18 F 0.7455(2) 0.23625(17) 0.73418(14) 0.0511(8) Uani 1 1 d .
F19 F 0.1577(3) 0.27359(16) 0.61754(15) 0.0582(10) Uani 1 1 d .
F20 F 0.1374(3) 0.36501(18) 0.65493(15) 0.0636(10) Uani 1 1 d .
F21 F 0.2941(3) 0.3028(2) 0.64342(19) 0.0894(14) Uani 1 1 d .
F22 F 0.2461(3) 0.40830(17) 0.58555(14) 0.0546(9) Uani 1 1 d .
F23 F 0.2643(3) 0.31775(18) 0.54708(15) 0.0624(10) Uani 1 1 d .
F24 F 0.1106(2) 0.38002(17) 0.56019(15) 0.0548(9) Uani 1 1 d .
N1 N 0.7013(3) 0.4430(2) 0.82270(18) 0.0348(10) Uani 1 1 d .
N2 N 0.5479(3) 0.7087(2) 0.57465(18) 0.0337(10) Uani 1 1 d .
N3 N -0.0011(4) 0.2336(3) 0.7115(2) 0.0470(12) Uani 1 1 d .
N4 N 0.2928(5) -0.0943(3) 0.8197(3) 0.0654(16) Uani 1 1 d .
O1 O 0.6056(3) 0.70093(19) 0.79799(16) 0.0450(10) Uani 1 1 d .
O2 O 0.8137(3) 0.6155(2) 0.82087(17) 0.0490(10) Uani 1 1 d .
O3 O 0.9277(3) 0.59071(19) 0.71709(17) 0.0470(10) Uani 1 1 d .
O4 O 0.9161(3) 0.54341(18) 0.62054(15) 0.0380(9) Uani 1 1 d .
O5 O 0.7449(2) 0.48760(17) 0.60092(14) 0.0335(8) Uani 1 1 d .
O6 O 0.3731(3) 0.83181(17) 0.64991(15) 0.0376(9) Uani 1 1 d .
O7 O 0.4056(3) 0.91331(17) 0.53070(15) 0.0387(9) Uani 1 1 d .
O8 O 0.3630(3) 0.88580(17) 0.42411(15) 0.0383(9) Uani 1 1 d .
O9 O 0.3714(3) 0.74871(16) 0.42358(14) 0.0345(8) Uani 1 1 d .
O10 O 0.4675(3) 0.61657(16) 0.48242(14) 0.0329(8) Uani 1 1 d .
O11 O 0.3118(2) 0.58660(16) 0.76039(14) 0.0317(8) Uani 1 1 d .
O12 O 0.3692(2) 0.49788(16) 0.70113(14) 0.0303(8) Uani 1 1 d .
O13 O 0.1094(2) 0.37979(17) 0.78880(14) 0.0325(8) Uani 1 1 d .
O14 O -0.0098(3) 0.3246(2) 0.82677(16) 0.0435(9) Uani 1 1 d .
O15 O 0.3397(3) 0.06764(17) 0.64704(15) 0.0366(9) Uani 1 1 d .
O16 O 0.1572(3) 0.06025(19) 0.60386(16) 0.0461(10) Uani 1 1 d .
O17 O -0.0324(4) 0.0239(2) 0.6407(2) 0.0724(14) Uani 1 1 d .
O18 O -0.1291(3) 0.0283(3) 0.7520(2) 0.0690(13) Uani 1 1 d .
O19 O -0.0780(3) 0.0220(2) 0.86647(19) 0.0526(11) Uani 1 1 d .
O20 O 0.1827(3) 0.17997(17) 0.89447(15) 0.0359(8) Uani 1 1 d .
O21 O 0.3313(2) 0.19217(17) 0.82180(15) 0.0341(8) Uani 1 1 d .
O22 O 0.3804(3) 0.38809(17) 0.87494(15) 0.0366(9) Uani 1 1 d .
O23 O 0.4030(3) 0.4817(2) 0.89362(18) 0.0497(10) Uani 1 1 d .
O24 O 0.5876(3) -0.03752(18) 0.79123(17) 0.0451(10) Uani 1 1 d .
O25 O 0.6771(5) -0.1807(3) 0.8567(2) 0.105(2) Uani 1 1 d .
O26 O 0.5450(6) -0.2166(4) 0.9377(3) 0.1415(15) Uani 1 1 d U
O27 O 0.1952(3) -0.07486(19) 0.99500(18) 0.0554(11) Uani 1 1 d .
O28 O 0.3600(4) -0.1921(2) 0.9952(2) 0.0843(17) Uani 1 1 d .
P1 P 0.85438(15) 0.32796(12) 0.04447(8) 0.0664(5) Uani 1 1 d .
P2 P 0.22927(11) 0.16254(7) 0.37907(6) 0.0393(3) Uani 1 1 d .
P3 P 0.20304(11) 0.34078(7) 0.60168(6) 0.0368(3) Uani 1 1 d .
P4 P 0.67852(10) 0.27098(7) 0.78177(6) 0.0348(3) Uani 1 1 d .

loop_
_atom_site_aniso_label
_atom_site_aniso_U_11
_atom_site_aniso_U_22
_atom_site_aniso_U_33
_atom_site_aniso_U_23
_atom_site_aniso_U_13
_atom_site_aniso_U_12
C1 0.031(3) 0.035(3) 0.038(3) -0.012(2) -0.002(2) -0.002(2)
C2 0.041(3) 0.031(3) 0.034(3) -0.003(2) -0.002(3) -0.006(2)
C3 0.033(3) 0.029(3) 0.030(3) -0.010(2) 0.005(2) -0.004(2)
C4 0.027(3) 0.034(3) 0.040(3) -0.014(2) -0.001(2) -0.003(2)
C5 0.034(3) 0.026(3) 0.031(3) -0.008(2) -0.001(2) -0.002(2)
C6 0.034(3) 0.031(3) 0.035(3) -0.008(2) 0.000(2) -0.007(2)
C7 0.046(4) 0.054(4) 0.037(3) -0.006(3) -0.012(3) -0.007(3)
C8 0.042(4) 0.066(4) 0.044(3) -0.009(3) -0.017(3) 0.001(3)
C9 0.047(4) 0.056(4) 0.062(4) -0.015(3) -0.002(3) 0.001(3)
C10 0.044(4) 0.047(4) 0.064(4) -0.006(3) -0.010(3) 0.003(3)
C11 0.026(3) 0.052(4) 0.043(3) 0.001(3) -0.005(3) -0.001(3)
C12 0.029(3) 0.043(3) 0.046(3) -0.004(3) -0.006(3) 0.002(3)
C13 0.031(3) 0.040(3) 0.043(3) -0.007(3) 0.006(3) -0.003(2)
C14 0.032(3) 0.035(3) 0.035(3) -0.004(2) 0.003(2) -0.006(2)
C15 0.029(3) 0.027(3) 0.029(3) -0.011(2) 0.000(2) -0.002(2)
C16 0.032(3) 0.023(3) 0.024(2) -0.006(2) -0.004(2) 0.001(2)
C17 0.034(3) 0.028(3) 0.025(3) -0.011(2) 0.004(2) -0.007(2)
C18 0.023(3) 0.032(3) 0.029(3) -0.011(2) 0.001(2) -0.002(2)
C19 0.033(3) 0.025(3) 0.029(3) -0.012(2) 0.000(2) -0.004(2)
C20 0.028(3) 0.023(2) 0.028(3) -0.006(2) 0.002(2) -0.005(2)
C21 0.059(4) 0.036(3) 0.042(3) -0.010(3) -0.003(3) -0.014(3)
C22 0.055(4) 0.032(3) 0.041(3) -0.010(3) 0.002(3) -0.007(3)
C23 0.055(4) 0.026(3) 0.037(3) -0.003(2) 0.001(3) -0.003(3)
C24 0.047(3) 0.032(3) 0.038(3) -0.005(2) 0.004(3) -0.008(3)
C25 0.047(3) 0.043(3) 0.026(3) -0.001(2) -0.003(3) -0.009(3)
C26 0.066(4) 0.032(3) 0.032(3) -0.001(2) -0.006(3) -0.007(3)
C27 0.039(3) 0.037(3) 0.035(3) -0.005(2) -0.011(3) -0.003(2)
C28 0.036(3) 0.029(3) 0.036(3) -0.011(2) -0.007(2) -0.004(2)
C29 0.037(3) 0.033(3) 0.038(3) -0.011(2) 0.005(2) -0.004(2)
C30 0.020(2) 0.031(3) 0.024(2) -0.003(2) -0.001(2) -0.005(2)
C31 0.025(3) 0.031(3) 0.026(3) -0.007(2) -0.006(2) 0.003(2)
C32 0.020(2) 0.035(3) 0.024(2) -0.006(2) -0.002(2) -0.002(2)
C33 0.018(2) 0.034(3) 0.029(3) -0.005(2) -0.005(2) 0.000(2)
C34 0.029(3) 0.040(3) 0.037(3) -0.007(2) -0.001(2) 0.000(2)
C35 0.018(3) 0.043(3) 0.029(3) -0.004(2) 0.001(2) -0.003(2)
C36 0.024(3) 0.041(3) 0.030(3) -0.005(2) -0.006(2) -0.006(2)
C37 0.025(3) 0.029(3) 0.028(3) -0.002(2) -0.004(2) -0.003(2)
C38 0.023(3) 0.031(3) 0.023(2) -0.006(2) 0.002(2) -0.003(2)
C39 0.024(3) 0.033(3) 0.021(2) -0.001(2) -0.002(2) -0.004(2)
C40 0.035(3) 0.034(3) 0.034(3) -0.011(2) 0.002(2) -0.007(2)
C41 0.047(4) 0.051(4) 0.035(3) -0.003(3) -0.004(3) -0.009(3)
C42 0.024(3) 0.072(4) 0.048(4) 0.003(3) -0.007(3) -0.002(3)
C43 0.032(3) 0.065(4) 0.038(3) 0.008(3) -0.004(3) -0.007(3)
C44 0.023(3) 0.035(3) 0.035(3) -0.011(2) -0.003(2) -0.004(2)
C45 0.026(3) 0.043(3) 0.042(3) -0.011(3) -0.003(2) -0.004(2)
C46 0.040(3) 0.041(3) 0.043(3) -0.011(3) 0.001(3) -0.010(3)
C47 0.029(3) 0.035(3) 0.030(3) -0.012(2) -0.001(2) -0.005(2)
C48 0.025(3) 0.044(3) 0.040(3) -0.013(3) -0.004(2) -0.005(2)
C49 0.033(3) 0.036(3) 0.043(3) -0.009(3) -0.005(3) -0.008(2)
C50 0.027(3) 0.035(3) 0.042(3) -0.015(3) -0.009(2) 0.002(2)
C51 0.024(3) 0.034(3) 0.035(3) -0.015(2) -0.001(2) -0.001(2)
C52 0.052(4) 0.035(3) 0.046(3) -0.006(3) -0.010(3) 0.001(3)
C53 0.024(3) 0.041(3) 0.049(3) -0.021(3) 0.008(2) -0.006(2)
C54 0.026(3) 0.026(3) 0.045(3) -0.017(2) 0.013(2) -0.006(2)
C55 0.030(3) 0.040(3) 0.040(3) -0.018(3) 0.003(2) -0.007(2)
C56 0.029(3) 0.035(3) 0.043(3) -0.015(3) 0.010(3) -0.004(2)
C57 0.030(3) 0.023(3) 0.043(3) -0.014(2) 0.008(2) -0.006(2)
C58 0.028(3) 0.037(3) 0.032(3) -0.014(2) 0.011(2) -0.013(2)
C59 0.023(3) 0.029(3) 0.045(3) -0.011(2) 0.009(2) -0.008(2)
C60 0.040(3) 0.038(3) 0.041(3) -0.009(3) 0.004(3) -0.006(3)
C61 0.047(4) 0.045(3) 0.040(3) -0.006(3) -0.003(3) -0.007(3)
C62 0.057(4) 0.076(5) 0.067(5) -0.024(4) -0.009(4) -0.018(4)
C63 0.077(5) 0.075(5) 0.070(5) -0.038(4) -0.001(4) -0.028(4)
C64 0.099(6) 0.094(6) 0.084(6) -0.035(5) 0.002(5) -0.055(5)
C65 0.053(4) 0.064(4) 0.061(4) 0.004(3) -0.017(3) -0.029(4)
C66 0.039(4) 0.050(4) 0.099(6) -0.021(4) 0.002(4) -0.011(3)
C67 0.046(4) 0.042(4) 0.075(4) -0.020(3) 0.014(3) -0.011(3)
C68 0.030(3) 0.055(4) 0.050(4) -0.017(3) 0.012(3) -0.017(3)
C69 0.039(3) 0.035(3) 0.046(3) -0.007(3) 0.016(3) -0.008(3)
C70 0.036(3) 0.047(3) 0.036(3) -0.012(3) 0.010(3) -0.013(3)
C71 0.034(3) 0.044(3) 0.045(3) -0.010(3) 0.009(3) -0.006(3)
C72 0.041(3) 0.048(4) 0.043(3) -0.010(3) 0.009(3) -0.007(3)
C73 0.049(4) 0.036(3) 0.058(4) -0.013(3) 0.020(3) -0.009(3)
C74 0.043(3) 0.038(3) 0.038(3) -0.012(3) 0.005(3) -0.006(3)
C75 0.028(3) 0.038(3) 0.034(3) -0.012(2) -0.007(2) -0.003(2)
C76 0.025(3) 0.029(3) 0.031(3) -0.009(2) -0.005(2) 0.001(2)
C77 0.028(3) 0.030(3) 0.041(3) -0.013(2) -0.003(2) 0.001(2)
C78 0.024(3) 0.028(3) 0.037(3) -0.009(2) -0.008(2) -0.001(2)
C79 0.030(3) 0.032(3) 0.029(3) -0.009(2) -0.012(2) -0.001(2)
C80 0.033(3) 0.039(3) 0.029(3) -0.012(2) -0.003(2) -0.002(2)
C81 0.036(3) 0.042(3) 0.034(3) -0.013(2) -0.013(2) 0.008(3)
C82 0.038(3) 0.051(4) 0.040(3) -0.011(3) -0.006(3) 0.000(3)
C83 0.043(3) 0.035(3) 0.036(3) -0.016(2) -0.011(3) -0.002(3)
C84 0.032(3) 0.046(3) 0.047(3) -0.017(3) -0.009(3) -0.004(3)
C85 0.060(4) 0.038(3) 0.048(3) -0.016(3) 0.007(3) 0.002(3)
C86 0.101(6) 0.050(4) 0.062(5) -0.013(4) -0.002(4) 0.029(4)
C87 0.114 0.115 0.128 0.005 -0.017 0.000
C88 0.124(2) 0.118(2) 0.132(2) 0.014(2) -0.028(2) -0.002(2)
C89 0.063(4) 0.053(4) 0.067(4) -0.012(3) 0.023(4) -0.014(3)
C90 0.100(4) 0.076(3) 0.096(3) 0.003(3) -0.004(3) -0.006(3)
C91 0.114 0.103 0.119 0.006 -0.012 -0.002
C92 0.125 0.122 0.143 0.010 -0.011 -0.003
C93 0.038(4) 0.075(5) 0.080(5) -0.034(4) 0.011(3) -0.026(4)
C94 0.041(4) 0.065(4) 0.065(4) -0.033(4) 0.006(3) -0.022(3)
C95 0.048(4) 0.063(4) 0.052(4) -0.028(3) 0.023(3) -0.026(3)
C96 0.041(3) 0.067(4) 0.038(3) -0.021(3) 0.006(3) -0.023(3)
C97 0.045(4) 0.067(4) 0.046(4) -0.028(3) 0.009(3) -0.025(3)
C98 0.050(4) 0.061(4) 0.046(4) -0.020(3) 0.019(3) -0.030(3)
C99 0.071(5) 0.059(5) 0.076(5) -0.020(4) -0.003(4) -0.022(4)
C100 0.085(6) 0.062(5) 0.077(6) -0.019(4) 0.007(5) -0.026(4)
C101 0.096(6) 0.065(5) 0.082(5) -0.007(4) 0.037(5) -0.001(5)
C102 0.076(5) 0.085(5) 0.049(4) -0.024(4) 0.026(4) 0.002(4)
C103 0.064(5) 0.078(5) 0.055(4) -0.031(4) 0.014(4) -0.008(4)
C104 0.045(4) 0.071(5) 0.090(5) -0.027(4) 0.015(4) -0.020(4)
F1 0.117(5) 0.147(5) 0.178(6) 0.057(4) -0.035(4) -0.082(4)
F2 0.177(6) 0.164(6) 0.104(4) -0.034(4) 0.043(4) -0.021(5)
F3 0.128(5) 0.204(7) 0.137(5) -0.027(5) -0.047(4) -0.074(5)
F4 0.117(4) 0.190(6) 0.066(3) 0.008(3) 0.015(3) -0.072(4)
F5 0.252(10) 0.192(8) 0.365(13) -0.156(9) 0.200(10) -0.028(7)
F6 0.191(7) 0.169(6) 0.154(6) 0.027(5) -0.094(5) -0.106(5)
F7 0.060(2) 0.081(3) 0.060(2) -0.003(2) -0.0180(19) -0.027(2)
F8 0.074(3) 0.094(3) 0.048(2) 0.001(2) 0.0058(19) -0.048(2)
F9 0.071(3) 0.054(2) 0.101(3) -0.024(2) -0.005(2) 0.011(2)
F10 0.079(3) 0.079(3) 0.050(2) 0.0013(19) -0.020(2) -0.034(2)
F11 0.047(2) 0.097(3) 0.066(2) 0.015(2) 0.0025(19) -0.021(2)
F12 0.121(4) 0.059(3) 0.067(3) -0.015(2) -0.003(3) 0.023(2)
F13 0.0384(19) 0.0419(19) 0.071(2) 0.0043(17) -0.0054(17) -0.0132(15)
F14 0.0361(18) 0.054(2) 0.054(2) -0.0053(16) -0.0120(15) -0.0092(15)
F15 0.043(2) 0.074(2) 0.053(2) -0.0261(18) 0.0102(16) -0.0151(17)
F16 0.0432(19) 0.0362(18) 0.061(2) -0.0056(15) 0.0033(16) -0.0120(15)
F17 0.0368(18) 0.060(2) 0.054(2) -0.0055(17) -0.0145(16) -0.0105(16)
F18 0.0433(19) 0.058(2) 0.057(2) -0.0257(17) 0.0052(16) -0.0112(16)
F19 0.066(2) 0.0381(19) 0.069(2) -0.0137(17) 0.0242(19) -0.0174(17)
F20 0.078(3) 0.067(2) 0.058(2) -0.0297(19) 0.023(2) -0.032(2)
F21 0.063(3) 0.097(3) 0.085(3) 0.018(2) -0.032(2) -0.008(2)
F22 0.061(2) 0.063(2) 0.048(2) -0.0105(17) -0.0010(17) -0.0334(18)
F23 0.051(2) 0.066(2) 0.065(2) -0.0215(19) 0.0266(18) -0.0097(18)
F24 0.0392(19) 0.056(2) 0.067(2) -0.0153(18) -0.0099(17) -0.0039(16)
N1 0.031(2) 0.041(3) 0.031(2) -0.006(2) -0.005(2) -0.006(2)
N2 0.036(3) 0.025(2) 0.039(2) -0.0089(19) -0.010(2) 0.0003(19)
N3 0.040(3) 0.058(3) 0.047(3) -0.016(3) 0.013(2) -0.021(3)
N4 0.068(4) 0.068(4) 0.051(3) -0.012(3) 0.029(3) -0.013(3)
O1 0.038(2) 0.046(2) 0.044(2) 0.0007(18) -0.0144(18) -0.0068(18)
O2 0.038(2) 0.050(2) 0.046(2) -0.001(2) -0.0034(19) 0.0033(19)
O3 0.038(2) 0.046(2) 0.052(2) -0.009(2) -0.0053(19) -0.0007(18)
O4 0.0266(19) 0.039(2) 0.041(2) -0.0064(17) -0.0075(16) 0.0039(16)
O5 0.0236(18) 0.036(2) 0.0340(19) -0.0025(16) -0.0006(15) 0.0000(15)
O6 0.038(2) 0.033(2) 0.038(2) -0.0019(17) -0.0060(17) -0.0076(17)
O7 0.049(2) 0.0280(19) 0.036(2) -0.0084(16) -0.0015(18) -0.0009(17)
O8 0.038(2) 0.038(2) 0.039(2) -0.0101(17) 0.0047(17) -0.0106(17)
O9 0.043(2) 0.0291(19) 0.0304(19) -0.0053(15) -0.0073(16) -0.0059(16)
O10 0.034(2) 0.0322(19) 0.0266(18) -0.0028(15) -0.0038(16) -0.0004(16)
O11 0.0306(19) 0.0323(19) 0.0337(19) -0.0103(15) 0.0033(16) -0.0089(16)
O12 0.0267(18) 0.0342(19) 0.0309(18) -0.0126(15) 0.0058(15) -0.0057(15)
O13 0.0271(19) 0.037(2) 0.0347(19) -0.0107(16) -0.0005(16) -0.0089(16)
O14 0.037(2) 0.055(2) 0.048(2) -0.021(2) 0.0086(18) -0.023(2)
O15 0.037(2) 0.031(2) 0.040(2) -0.0091(16) -0.0016(17) -0.0037(16)
O16 0.041(2) 0.051(2) 0.047(2) -0.0109(19) -0.0058(19) -0.0111(19)
O17 0.080(4) 0.081(3) 0.077(3) -0.030(3) 0.000(3) -0.048(3)
O18 0.050(3) 0.092(4) 0.080(3) -0.036(3) -0.002(3) -0.030(3)
O19 0.040(2) 0.043(2) 0.074(3) -0.017(2) 0.003(2) -0.008(2)
O20 0.034(2) 0.040(2) 0.037(2) -0.0162(17) 0.0112(16) -0.0101(17)
O21 0.0292(19) 0.034(2) 0.044(2) -0.0205(17) 0.0053(16) -0.0083(16)
O22 0.034(2) 0.033(2) 0.047(2) -0.0190(17) -0.0060(17) -0.0049(16)
O23 0.043(2) 0.055(3) 0.060(3) -0.027(2) 0.002(2) -0.017(2)
O24 0.038(2) 0.037(2) 0.057(2) -0.0182(19) -0.0030(19) 0.0043(18)
O25 0.184(7) 0.062(3) 0.068(4) -0.001(3) -0.034(4) -0.033(4)
O26 0.125(2) 0.120(2) 0.142(2) 0.013(2) -0.010(2) -0.005(2)
O27 0.063(3) 0.034(2) 0.061(3) -0.004(2) 0.010(2) -0.006(2)
O28 0.070(3) 0.059(3) 0.088(4) 0.011(3) 0.001(3) 0.021(3)
P1 0.0592(12) 0.1003(16) 0.0466(10) -0.0166(10) 0.0030(9) -0.0348(11)
P2 0.0352(8) 0.0382(8) 0.0394(8) -0.0039(7) -0.0021(7) -0.0049(6)
P3 0.0308(8) 0.0386(8) 0.0372(8) -0.0056(6) 0.0031(6) -0.0064(6)
P4 0.0277(7) 0.0384(8) 0.0362(8) -0.0058(6) -0.0009(6) -0.0070(6)

loop_
_atom_type_symbol
_atom_type_description
_atom_type_scat_dispersion_real
_atom_type_scat_dispersion_imag
_atom_type_scat_source
C C 0.0033 0.0016 'International Tables Vol C Tables 4.2.6.8 and 6.1.1.4'
H H 0.0000 0.0000 'International Tables Vol C Tables 4.2.6.8 and 6.1.1.4'
N N 0.0061 0.0033 'International Tables Vol C Tables 4.2.6.8 and 6.1.1.4'
O O 0.0106 0.0060 'International Tables Vol C Tables 4.2.6.8 and 6.1.1.4'
F F 0.0171 0.0103 'International Tables Vol C Tables 4.2.6.8 and 6.1.1.4'
P P 0.1023 0.0942 'International Tables Vol C Tables 4.2.6.8 and 6.1.1.4'

loop_
_geom_angle_atom_site_label_1
_geom_angle_atom_site_label_2
_geom_angle_atom_site_label_3
_geom_angle
O1 C1 C2 124.1(5)
O1 C1 C6 115.0(5)
C2 C1 C6 120.9(5)
C1 C2 C3 119.0(5)
C1 C2 H2 120.5
C3 C2 H2 120.5
C4 C3 C2 120.4(5)
C4 C3 C29 120.6(5)
C2 C3 C29 118.7(5)
C3 C4 C5 119.8(5)
C3 C4 H4 120.1
C5 C4 H4 120.1
O6 C5 C6 124.1(5)
O6 C5 C4 115.4(5)
C6 C5 C4 120.5(5)
C5 C6 C1 119.4(5)
C5 C6 H6 120.3
C1 C6 H6 120.3
O1 C7 C8 108.0(5)
O1 C7 H7A 110.1
C8 C7 H7A 110.1
O1 C7 H7B 110.1
C8 C7 H7B 110.1
H7A C7 H7B 108.4
O2 C8 C7 115.8(5)
O2 C8 H8A 108.3
C7 C8 H8A 108.3
O2 C8 H8B 108.3
C7 C8 H8B 108.3
H8A C8 H8B 107.4
O2 C9 C10 110.4(5)
O2 C9 H9A 109.6
C10 C9 H9A 109.6
O2 C9 H9B 109.6
C10 C9 H9B 109.6
H9A C9 H9B 108.1
O3 C10 C9 110.1(5)
O3 C10 H10A 109.6
C9 C10 H10A 109.6
O3 C10 H10B 109.6
C9 C10 H10B 109.6
H10A C10 H10B 108.2
O3 C11 C12 109.4(5)
O3 C11 H11A 109.8
C12 C11 H11A 109.8
O3 C11 H11B 109.8
C12 C11 H11B 109.8
H11A C11 H11B 108.2
O4 C12 C11 107.9(4)
O4 C12 H12A 110.1
C11 C12 H12A 110.1
O4 C12 H12B 110.1
C11 C12 H12B 110.1
H12A C12 H12B 108.4
O4 C13 C14 108.8(4)
O4 C13 H13A 109.9
C14 C13 H13A 109.9
O4 C13 H13B 109.9
C14 C13 H13B 109.9
H13A C13 H13B 108.3
O5 C14 C13 107.6(4)
O5 C14 H14A 110.2
C13 C14 H14A 110.2
O5 C14 H14B 110.2
C13 C14 H14B 110.2
H14A C14 H14B 108.5
O5 C15 C20 124.0(4)
O5 C15 C16 115.3(4)
C20 C15 C16 120.6(4)
C17 C16 C15 119.2(4)
C17 C16 H16 120.4
C15 C16 H16 120.4
C16 C17 C18 121.1(4)
C16 C17 C40 121.1(4)
C18 C17 C40 117.7(4)
C19 C18 C17 119.0(5)
C19 C18 H18 120.5
C17 C18 H18 120.5
O10 C19 C18 124.8(4)
O10 C19 C20 114.3(4)
C18 C19 C20 120.9(4)
C15 C20 C19 119.2(4)
C15 C20 H20 120.4
C19 C20 H20 120.4
O6 C21 C22 109.0(5)
O6 C21 H21A 109.9
C22 C21 H21A 109.9
O6 C21 H21B 109.9
C22 C21 H21B 109.9
H21A C21 H21B 108.3
O7 C22 C21 109.2(4)
O7 C22 H22A 109.8
C21 C22 H22A 109.8
O7 C22 H22B 109.8
C21 C22 H22B 109.8
H22A C22 H22B 108.3
O7 C23 C24 109.2(4)
O7 C23 H23A 109.8
C24 C23 H23A 109.8
O7 C23 H23B 109.8
C24 C23 H23B 109.8
H23A C23 H23B 108.3
O8 C24 C23 109.9(4)
O8 C24 H24A 109.7
C23 C24 H24A 109.7
O8 C24 H24B 109.7
C23 C24 H24B 109.7
H24A C24 H24B 108.2
O8 C25 C26 110.8(4)
O8 C25 H25A 109.5
C26 C25 H25A 109.5
O8 C25 H25B 109.5
C26 C25 H25B 109.5
H25A C25 H25B 108.1
O9 C26 C25 108.8(4)
O9 C26 H26A 109.9
C25 C26 H26A 109.9
O9 C26 H26B 109.9
C25 C26 H26B 109.9
H26A C26 H26B 108.3
O9 C27 C28 108.6(4)
O9 C27 H27A 110.0
C28 C27 H27A 110.0
O9 C27 H27B 110.0
C28 C27 H27B 110.0
H27A C27 H27B 108.4
O10 C28 C27 107.3(4)
O10 C28 H28A 110.3
C27 C28 H28A 110.3
O10 C28 H28B 110.3
C27 C28 H28B 110.3
H28A C28 H28B 108.5
O11 C29 C3 106.2(4)
O11 C29 H29A 110.5
C3 C29 H29A 110.5
O11 C29 H29B 110.5
C3 C29 H29B 110.5
H29A C29 H29B 108.7
O11 C30 C31 124.9(4)
O11 C30 C39 114.8(4)
C31 C30 C39 120.3(4)
C30 C31 C32 120.4(4)
C30 C31 H31 119.8
C32 C31 H31 119.8
C37 C32 C31 117.6(4)
C37 C32 C33 119.3(5)
C31 C32 C33 123.1(4)
C35 C33 C32 117.8(4)
C35 C33 C34 121.0(4)
C32 C33 C34 121.1(5)
C33 C34 H34A 109.5
C33 C34 H34B 109.5
H34A C34 H34B 109.5
C33 C34 H34C 109.5
H34A C34 H34C 109.5
H34B C34 H34C 109.5
C33 C35 C36 123.2(5)
C33 C35 H35 118.4
C36 C35 H35 118.4
O14 C36 O13 115.8(5)
O14 C36 C35 126.7(5)
O13 C36 C35 117.5(5)
C38 C37 C32 123.1(5)
C38 C37 O13 115.7(4)
C32 C37 O13 121.2(4)
C39 C38 C37 118.6(4)
C39 C38 H38 120.7
C37 C38 H38 120.7
O12 C39 C38 125.8(4)
O12 C39 C30 114.3(4)
C38 C39 C30 119.9(4)
O12 C40 C17 104.9(4)
O12 C40 H40A 110.8
C17 C40 H40A 110.8
O12 C40 H40B 110.8
C17 C40 H40B 110.8
H40A C40 H40B 108.8
N1 C41 H41A 109.5
N1 C41 H41B 109.5
H41A C41 H41B 109.5
N1 C41 H41C 109.5
H41A C41 H41C 109.5
H41B C41 H41C 109.5
N1 C42 C43 121.7(5)
N1 C42 H42 119.1
C43 C42 H42 119.1
C42 C43 C44 120.0(5)
C42 C43 H43 120.0
C44 C43 H43 120.0
C43 C44 C45 117.1(5)
C43 C44 C47 120.9(5)
C45 C44 C47 122.1(4)
C46 C45 C44 120.4(5)
C46 C45 H45 119.8
C44 C45 H45 119.8
N1 C46 C45 121.0(5)
N1 C46 H46 119.5
C45 C46 H46 119.5
C51 C47 C48 116.9(5)
C51 C47 C44 122.0(5)
C48 C47 C44 121.1(5)
C49 C48 C47 120.4(5)
C49 C48 H48 119.8
C47 C48 H48 119.8
N2 C49 C48 120.5(5)
N2 C49 H49 119.8
C48 C49 H49 119.8
N2 C50 C51 121.2(5)
N2 C50 H50 119.4
C51 C50 H50 119.4
C50 C51 C47 120.2(5)
C50 C51 H51 119.9
C47 C51 H51 119.9
N2 C52 H52A 109.5
N2 C52 H52B 109.5
H52A C52 H52B 109.5
N2 C52 H52C 109.5
H52A C52 H52C 109.5
H52B C52 H52C 109.5
O21 C53 C54 106.1(4)
O21 C53 H53A 110.5
C54 C53 H53A 110.5
O21 C53 H53B 110.5
C54 C53 H53B 110.5
H53A C53 H53B 108.7
C55 C54 C59 120.6(5)
C55 C54 C53 119.9(5)
C59 C54 C53 119.5(5)
C54 C55 C56 120.8(5)
C54 C55 H55 119.6
C56 C55 H55 119.6
O24 C56 C57 124.4(5)
O24 C56 C55 116.7(5)
C57 C56 C55 118.9(5)
C58 C57 C56 119.8(5)
C58 C57 H57 120.1
C56 C57 H57 120.1
O15 C58 C59 125.1(5)
O15 C58 C57 114.2(4)
C59 C58 C57 120.7(5)
C58 C59 C54 119.3(5)
C58 C59 H59 120.4
C54 C59 H59 120.4
O15 C60 C61 109.0(4)
O15 C60 H60A 109.9
C61 C60 H60A 109.9
O15 C60 H60B 109.9
C61 C60 H60B 109.9
H60A C60 H60B 108.3
O16 C61 C60 109.5(4)
O16 C61 H61A 109.8
C60 C61 H61A 109.8
O16 C61 H61B 109.8
C60 C61 H61B 109.8
H61A C61 H61B 108.2
O16 C62 C63 108.8(6)
O16 C62 H62A 109.9
C63 C62 H62A 109.9
O16 C62 H62B 109.9
C63 C62 H62B 109.9
H62A C62 H62B 108.3
O17 C63 C62 108.8(6)
O17 C63 H63A 109.9
C62 C63 H63A 109.9
O17 C63 H63B 109.9
C62 C63 H63B 109.9
H63A C63 H63B 108.3
O17 C64 C65 111.2(6)
O17 C64 H64A 109.4
C65 C64 H64A 109.4
O17 C64 H64B 109.4
C65 C64 H64B 109.4
H64A C64 H64B 108.0
O18 C65 C64 111.9(6)
O18 C65 H65A 109.2
C64 C65 H65A 109.2
O18 C65 H65B 109.2
C64 C65 H65B 109.2
H65A C65 H65B 107.9
O18 C66 C67 108.5(5)
O18 C66 H66A 110.0
C67 C66 H66A 110.0
O18 C66 H66B 110.0
C67 C66 H66B 110.0
H66A C66 H66B 108.4
O19 C67 C66 108.5(5)
O19 C67 H67A 110.0
C66 C67 H67A 110.0
O19 C67 H67B 110.0
C66 C67 H67B 110.0
H67A C67 H67B 108.4
O19 C68 C69 125.2(6)
O19 C68 C73 114.7(5)
C69 C68 C73 120.0(6)
C68 C69 C70 118.6(5)
C68 C69 H69 120.7
C70 C69 H69 120.7
C71 C70 C69 120.0(5)
C71 C70 C74 119.7(5)
C69 C70 C74 120.2(5)
C70 C71 C72 121.7(6)
C70 C71 H71 119.1
C72 C71 H71 119.1
O27 C72 C73 124.0(6)
O27 C72 C71 116.9(6)
C73 C72 C71 119.1(6)
C72 C73 C68 120.6(6)
C72 C73 H73 119.7
C68 C73 H73 119.7
O20 C74 C70 106.7(4)
O20 C74 H74A 110.4
C70 C74 H74A 110.4
O20 C74 H74B 110.4
C70 C74 H74B 110.4
H74A C74 H74B 108.6
O20 C75 C80 126.7(5)
O20 C75 C76 114.4(4)
C80 C75 C76 118.9(5)
O21 C76 C77 124.6(4)
O21 C76 C75 114.7(4)
C77 C76 C75 120.7(5)
C76 C77 C78 118.9(5)
C76 C77 H77 120.5
C78 C77 H77 120.5
C79 C78 O22 122.3(4)
C79 C78 C77 122.3(5)
O22 C78 C77 115.4(4)
C78 C79 C80 118.2(4)
C78 C79 C81 118.8(5)
C80 C79 C81 123.1(5)
C75 C80 C79 121.0(5)
C75 C80 H80 119.5
C79 C80 H80 119.5
C83 C81 C79 117.6(5)
C83 C81 C82 122.2(5)
C79 C81 C82 120.1(5)
C81 C82 H82A 109.5
C81 C82 H82B 109.5
H82A C82 H82B 109.5
C81 C82 H82C 109.5
H82A C82 H82C 109.5
H82B C82 H82C 109.5
C81 C83 C84 123.4(5)
C81 C83 H83 118.3
C84 C83 H83 118.3
O23 C84 O22 115.9(5)
O23 C84 C83 126.8(5)
O22 C84 C83 117.2(5)
O24 C85 C86 108.8(5)
O24 C85 H85A 109.9
C86 C85 H85A 109.9
O24 C85 H85B 109.9
C86 C85 H85B 109.9
H85A C85 H85B 108.3
O25 C86 C85 114.9(7)
O25 C86 H86A 108.5
C85 C86 H86A 108.5
O25 C86 H86B 108.5
C85 C86 H86B 108.5
H86A C86 H86B 107.5
O25 C87 C88 111.7(9)
O25 C87 H87A 109.3
C88 C87 H87A 109.3
O25 C87 H87B 109.3
C88 C87 H87B 109.3
H87A C87 H87B 107.9
O26 C88 C87 98.9(8)
O26 C88 H88A 112.0
C87 C88 H88A 112.0
O26 C88 H88B 112.0
C87 C88 H88B 112.0
H88A C88 H88B 109.7
O27 C89 C90 108.1(6)
O27 C89 H89A 110.1
C90 C89 H89A 110.1
O27 C89 H89B 110.1
C90 C89 H89B 110.1
H89A C89 H89B 108.4
O28 C90 C89 108.3(6)
O28 C90 H90A 110.0
C89 C90 H90A 110.0
O28 C90 H90B 110.0
C89 C90 H90B 110.0
H90A C90 H90B 108.4
O28 C91 C92 114.1(9)
O28 C91 H91A 108.7
C92 C91 H91A 108.7
O28 C91 H91B 108.7
C92 C91 H91B 108.7
H91A C91 H91B 107.6
O26 C92 C91 119.1(10)
O26 C92 H92A 107.5
C91 C92 H92A 107.5
O26 C92 H92B 107.5
C91 C92 H92B 107.5
H92A C92 H92B 107.0
N3 C93 C94 120.9(6)
N3 C93 H93 119.5
C94 C93 H93 119.5
C93 C94 C95 120.8(6)
C93 C94 H94 119.6
C95 C94 H94 119.6
C94 C95 C96 118.3(6)
C94 C95 C98 122.0(6)
C96 C95 C98 119.6(6)
C97 C96 C95 118.9(6)
C97 C96 H96 120.6
C95 C96 H96 120.6
N3 C97 C96 121.5(6)
N3 C97 H97 119.3
C96 C97 H97 119.3
C103 C98 C99 116.8(7)
C103 C98 C95 122.4(6)
C99 C98 C95 120.7(6)
C100 C99 C98 120.8(7)
C100 C99 H99 119.6
C98 C99 H99 119.6
N4 C100 C99 121.1(7)
N4 C100 H100 119.4
C99 C100 H100 119.4
N4 C101 H10C 109.5
N4 C101 H10D 109.5
H10C C101 H10D 109.5
N4 C101 H10E 109.5
H10C C101 H10E 109.5
H10D C101 H10E 109.5
N4 C102 C103 119.5(7)
N4 C102 H102 120.2
C103 C102 H102 120.2
C98 C103 C102 121.3(7)
C98 C103 H103 119.3
C102 C103 H103 119.3
N3 C104 H10F 109.5
N3 C104 H10G 109.5
H10F C104 H10G 109.5
N3 C104 H10H 109.5
H10F C104 H10H 109.5
H10G C104 H10H 109.5
C46 N1 C42 119.7(5)
C46 N1 C41 120.5(5)
C42 N1 C41 119.8(4)
C50 N2 C49 120.7(4)
C50 N2 C52 119.9(4)
C49 N2 C52 119.3(5)
C93 N3 C97 119.6(6)
C93 N3 C104 120.8(6)
C97 N3 C104 119.7(5)
C100 N4 C102 120.1(7)
C100 N4 C101 121.0(7)
C102 N4 C101 118.9(7)
C1 O1 C7 117.5(4)
C9 O2 C8 113.5(4)
C11 O3 C10 111.1(4)
C13 O4 C12 112.4(4)
C15 O5 C14 116.5(4)
C5 O6 C21 116.5(4)
C22 O7 C23 113.3(4)
C25 O8 C24 111.4(4)
C26 O9 C27 111.6(4)
C19 O10 C28 117.5(4)
C30 O11 C29 117.3(4)
C39 O12 C40 118.6(4)
C36 O13 C37 120.8(4)
C58 O15 C60 117.4(4)
C62 O16 C61 111.2(4)
C64 O17 C63 113.4(5)
C65 O18 C66 113.9(5)
C68 O19 C67 118.7(5)
C75 O20 C74 118.0(4)
C76 O21 C53 117.6(4)
C84 O22 C78 120.6(4)
C56 O24 C85 117.5(4)
C87 O25 C86 117.7(7)
C92 O26 C88 110.3(9)
C72 O27 C89 118.4(5)
C91 O28 C90 112.1(7)
F5 P1 F3 98.0(6)
F5 P1 F1 92.9(5)
F3 P1 F1 89.2(3)
F5 P1 F6 91.5(6)
F3 P1 F6 170.3(4)
F1 P1 F6 88.7(3)
F5 P1 F4 91.6(4)
F3 P1 F4 90.9(3)
F1 P1 F4 175.5(4)
F6 P1 F4 90.5(3)
F5 P1 F2 175.4(5)
F3 P1 F2 82.7(4)
F1 P1 F2 91.7(4)
F6 P1 F2 88.0(4)
F4 P1 F2 83.8(3)
F12 P2 F9 179.3(2)
F12 P2 F8 89.0(2)
F9 P2 F8 91.5(2)
F12 P2 F11 91.0(2)
F9 P2 F11 88.5(2)
F8 P2 F11 179.6(2)
F12 P2 F10 90.8(2)
F9 P2 F10 88.7(2)
F8 P2 F10 90.7(2)
F11 P2 F10 89.7(2)
F12 P2 F7 90.5(2)
F9 P2 F7 89.9(2)
F8 P2 F7 88.8(2)
F11 P2 F7 90.8(2)
F10 P2 F7 178.5(2)
F21 P3 F22 90.1(2)
F21 P3 F24 179.0(3)
F22 P3 F24 89.40(19)
F21 P3 F23 92.1(2)
F22 P3 F23 90.36(19)
F24 P3 F23 88.8(2)
F21 P3 F20 90.3(2)
F22 P3 F20 90.05(19)
F24 P3 F20 88.9(2)
F23 P3 F20 177.6(2)
F21 P3 F19 90.8(2)
F22 P3 F19 179.0(2)
F24 P3 F19 89.7(2)
F23 P3 F19 89.96(19)
F20 P3 F19 89.59(18)
F16 P4 F17 89.72(18)
F16 P4 F18 90.41(18)
F17 P4 F18 89.47(18)
F16 P4 F15 89.86(18)
F17 P4 F15 90.38(19)
F18 P4 F15 179.7(2)
F16 P4 F13 179.5(2)
F17 P4 F13 89.91(18)
F18 P4 F13 89.95(19)
F15 P4 F13 89.77(19)
F16 P4 F14 90.44(18)
F17 P4 F14 179.8(2)
F18 P4 F14 90.39(18)
F15 P4 F14 89.75(18)
F13 P4 F14 89.93(18)

loop_
_geom_bond_atom_site_label_1
_geom_bond_atom_site_label_2
_geom_bond_distance
C1 O1 1.374(6)
C1 C2 1.385(7)
C1 C6 1.399(7)
C2 C3 1.395(7)
C2 H2 0.9300
C3 C4 1.382(7)
C3 C29 1.492(7)
C4 C5 1.397(7)
C4 H4 0.9300
C5 O6 1.371(6)
C5 C6 1.372(7)
C6 H6 0.9300
C7 O1 1.427(6)
C7 C8 1.486(8)
C7 H7A 0.9700
C7 H7B 0.9700
C8 O2 1.428(7)
C8 H8A 0.9700
C8 H8B 0.9700
C9 O2 1.423(7)
C9 C10 1.471(8)
C9 H9A 0.9700
C9 H9B 0.9700
C10 O3 1.431(7)
C10 H10A 0.9700
C10 H10B 0.9700
C11 O3 1.408(6)
C11 C12 1.494(8)
C11 H11A 0.9700
C11 H11B 0.9700
C12 O4 1.423(6)
C12 H12A 0.9700
C12 H12B 0.9700
C13 O4 1.418(6)
C13 C14 1.492(7)
C13 H13A 0.9700
C13 H13B 0.9700
C14 O5 1.445(6)
C14 H14A 0.9700
C14 H14B 0.9700
C15 O5 1.367(6)
C15 C20 1.384(6)
C15 C16 1.406(7)
C16 C17 1.370(7)
C16 H16 0.9300
C17 C18 1.401(7)
C17 C40 1.515(7)
C18 C19 1.385(7)
C18 H18 0.9300
C19 O10 1.362(6)
C19 C20 1.395(7)
C20 H20 0.9300
C21 O6 1.428(6)
C21 C22 1.504(7)
C21 H21A 0.9700
C21 H21B 0.9700
C22 O7 1.394(6)
C22 H22A 0.9700
C22 H22B 0.9700
C23 O7 1.409(6)
C23 C24 1.491(7)
C23 H23A 0.9700
C23 H23B 0.9700
C24 O8 1.422(6)
C24 H24A 0.9700
C24 H24B 0.9700
C25 O8 1.412(6)
C25 C26 1.485(8)
C25 H25A 0.9700
C25 H25B 0.9700
C26 O9 1.412(6)
C26 H26A 0.9700
C26 H26B 0.9700
C27 O9 1.418(6)
C27 C28 1.498(7)
C27 H27A 0.9700
C27 H27B 0.9700
C28 O10 1.431(6)
C28 H28A 0.9700
C28 H28B 0.9700
C29 O11 1.431(6)
C29 H29A 0.9700
C29 H29B 0.9700
C30 O11 1.369(6)
C30 C31 1.377(6)
C30 C39 1.416(7)
C31 C32 1.410(7)
C31 H31 0.9300
C32 C37 1.386(7)
C32 C33 1.438(6)
C33 C35 1.356(7)
C33 C34 1.482(7)
C34 H34A 0.9600
C34 H34B 0.9600
C34 H34C 0.9600
C35 C36 1.431(7)
C35 H35 0.9300
C36 O14 1.213(6)
C36 O13 1.375(6)
C37 C38 1.388(6)
C37 O13 1.392(6)
C38 C39 1.379(7)
C38 H38 0.9300
C39 O12 1.349(5)
C40 O12 1.456(5)
C40 H40A 0.9700
C40 H40B 0.9700
C41 N1 1.474(6)
C41 H41A 0.9600
C41 H41B 0.9600
C41 H41C 0.9600
C42 N1 1.331(7)
C42 C43 1.376(7)
C42 H42 0.9300
C43 C44 1.380(7)
C43 H43 0.9300
C44 C45 1.384(7)
C44 C47 1.471(7)
C45 C46 1.383(7)
C45 H45 0.9300
C46 N1 1.326(7)
C46 H46 0.9300
C47 C51 1.396(7)
C47 C48 1.400(7)
C48 C49 1.375(7)
C48 H48 0.9300
C49 N2 1.349(6)
C49 H49 0.9300
C50 N2 1.326(6)
C50 C51 1.380(7)
C50 H50 0.9300
C51 H51 0.9300
C52 N2 1.480(6)
C52 H52A 0.9600
C52 H52B 0.9600
C52 H52C 0.9600
C53 O21 1.444(6)
C53 C54 1.504(7)
C53 H53A 0.9700
C53 H53B 0.9700
C54 C55 1.358(7)
C54 C59 1.385(7)
C55 C56 1.401(7)
C55 H55 0.9300
C56 O24 1.359(6)
C56 C57 1.386(7)
C57 C58 1.386(7)
C57 H57 0.9300
C58 O15 1.373(6)
C58 C59 1.381(7)
C59 H59 0.9300
C60 O15 1.435(6)
C60 C61 1.479(8)
C60 H60A 0.9700
C60 H60B 0.9700
C61 O16 1.430(6)
C61 H61A 0.9700
C61 H61B 0.9700
C62 O16 1.423(7)
C62 C63 1.475(9)
C62 H62A 0.9700
C62 H62B 0.9700
C63 O17 1.433(8)
C63 H63A 0.9700
C63 H63B 0.9700
C64 O17 1.370(8)
C64 C65 1.483(10)
C64 H64A 0.9700
C64 H64B 0.9700
C65 O18 1.412(7)
C65 H65A 0.9700
C65 H65B 0.9700
C66 O18 1.411(7)
C66 C67 1.518(9)
C66 H66A 0.9700
C66 H66B 0.9700
C67 O19 1.416(7)
C67 H67A 0.9700
C67 H67B 0.9700
C68 O19 1.363(7)
C68 C69 1.384(8)
C68 C73 1.422(8)
C69 C70 1.410(8)
C69 H69 0.9300
C70 C71 1.371(7)
C70 C74 1.495(7)
C71 C72 1.388(8)
C71 H71 0.9300
C72 O27 1.352(7)
C72 C73 1.358(8)
C73 H73 0.9300
C74 O20 1.430(6)
C74 H74A 0.9700
C74 H74B 0.9700
C75 O20 1.362(6)
C75 C80 1.376(7)
C75 C76 1.412(7)
C76 O21 1.360(6)
C76 C77 1.372(7)
C77 C78 1.395(7)
C77 H77 0.9300
C78 C79 1.364(7)
C78 O22 1.396(6)
C79 C80 1.414(7)
C79 C81 1.456(7)
C80 H80 0.9300
C81 C83 1.358(8)
C81 C82 1.464(7)
C82 H82A 0.9600
C82 H82B 0.9600
C82 H82C 0.9600
C83 C84 1.434(8)
C83 H83 0.9300
C84 O23 1.224(6)
C84 O22 1.373(6)
C85 O24 1.439(6)
C85 C86 1.487(8)
C85 H85A 0.9700
C85 H85B 0.9700
C86 O25 1.371(8)
C86 H86A 0.9700
C86 H86B 0.9700
C87 O25 1.352(12)
C87 C88 1.637(13)
C87 H87A 0.9700
C87 H87B 0.9700
C88 O26 1.596(12)
C88 H88A 0.9700
C88 H88B 0.9700
C89 O27 1.420(7)
C89 C90 1.507(10)
C89 H89A 0.9700
C89 H89B 0.9700
C90 O28 1.410(9)
C90 H90A 0.9700
C90 H90B 0.9700
C91 O28 1.362(9)
C91 C92 1.416(13)
C91 H91A 0.9700
C91 H91B 0.9700
C92 O26 1.298(11)
C92 H92A 0.9700
C92 H92B 0.9700
C93 N3 1.335(8)
C93 C94 1.360(9)
C93 H93 0.9300
C94 C95 1.376(9)
C94 H94 0.9300
C95 C96 1.393(8)
C95 C98 1.493(9)
C96 C97 1.367(8)
C96 H96 0.9300
C97 N3 1.362(7)
C97 H97 0.9300
C98 C103 1.357(9)
C98 C99 1.380(9)
C99 C100 1.370(9)
C99 H99 0.9300
C100 N4 1.309(9)
C100 H100 0.9300
C101 N4 1.481(8)
C101 H10C 0.9600
C101 H10D 0.9600
C101 H10E 0.9600
C102 N4 1.356(9)
C102 C103 1.379(9)
C102 H102 0.9300
C103 H103 0.9300
C104 N3 1.468(8)
C104 H10F 0.9600
C104 H10G 0.9600
C104 H10H 0.9600
F1 P1 1.572(5)
F2 P1 1.622(6)
F3 P1 1.562(6)
F4 P1 1.590(5)
F5 P1 1.464(6)
F6 P1 1.576(6)
F7 P2 1.604(4)
F8 P2 1.581(4)
F9 P2 1.573(4)
F10 P2 1.591(4)
F11 P2 1.583(4)
F12 P2 1.565(4)
F13 P4 1.600(3)
F14 P4 1.601(3)
F15 P4 1.600(3)
F16 P4 1.591(3)
F17 P4 1.597(3)
F18 P4 1.598(3)
F19 P3 1.601(3)
F20 P3 1.599(3)
F21 P3 1.577(4)
F22 P3 1.590(3)
F23 P3 1.592(3)
F24 P3 1.592(3)

loop_
_platon_squeeze_void_nr
_platon_squeeze_void_average_x
_platon_squeeze_void_average_y
_platon_squeeze_void_average_z
_platon_squeeze_void_volume
_platon_squeeze_void_count_electrons
_platon_squeeze_void_content
1 0.500 0.000 0.000 1110 247 ' '
2 0.500 0.500 0.000 144 30 ' '
